data_4301852
loop_
_publ_author_name
'Michael J\"ager'
'Rohan J. Kumar'
'Helmar G\"orls'
'Jonas Bergquist'
'Olof Johansson'

_publ_contact_author
;
                Olof Johansson
                Department of Photochemistry and Molecular Science
                Uppsala University
                Box 523, 751 20 
                Uppsala
                Sweden 
;
_publ_contact_author_email 'olof.johansson@fotomol.uu.se '
_publ_contact_author_fax +46-18-4716844
_publ_contact_author_phone +46-18-4713632
_publ_section_title
;
Facile Synthesis of Bistridentate RuII Complexes Based on
2,6-Di(quinolin-8-yl)pyridyl Ligands: Sensitizers with Microsecond 3MLCT
Excited State Lifetimes
;
_journal_name_full 'Inorganic Chemistry'
_journal_page_first 3228
_journal_page_last 3238
_journal_paper_doi 10.1021/ic802342t
_journal_volume 48
_journal_year 2009
_chemical_formula_moiety '2(C29 H24 N6 Ru), C4 H10 O, 4(F6 P),2(C2 H3N)'
_chemical_formula_sum 'C33 H32 F12 N7 O0.5 P2 Ru'
_chemical_formula_weight 925.67
_chemical_name_systematic
; 
 ? 
;
_space_group_IT_number 86
_symmetry_cell_setting tetragonal
_symmetry_space_group_name_Hall '-P 4bc'
_symmetry_space_group_name_H-M 'P 42/n :2'
_atom_sites_solution_hydrogens geom
_atom_sites_solution_primary direct
_atom_sites_solution_secondary difmap
_audit_creation_method SHELXL-97
_cell_angle_alpha 90.00
_cell_angle_beta 90.00
_cell_angle_gamma 90.00
_cell_formula_units_Z 8
_cell_length_a 25.5156(4)
_cell_length_b 25.5156(4)
_cell_length_c 12.5936(2)
_cell_measurement_reflns_used 14370
_cell_measurement_temperature 183(2)
_cell_measurement_theta_max 27.47
_cell_measurement_theta_min 1.61
_cell_volume 8199.0(2)
_computing_cell_refinement DENZO
_computing_data_collection COLLECT
_computing_data_reduction DENZO
_computing_molecular_graphics SHELXL/PC
_computing_publication_material SHELXL-97
_computing_structure_refinement 'SHELXL-97 (Sheldrick, 1997)'
_computing_structure_solution 'SHELXS-97 (Sheldrick, 1990)'
_diffrn_ambient_temperature 183(2)
_diffrn_measured_fraction_theta_full 0.998
_diffrn_measured_fraction_theta_max 0.998
_diffrn_measurement_device_type KappaCCD
_diffrn_measurement_method 'phi- + omega-scan'
_diffrn_radiation_monochromator graphite
_diffrn_radiation_source 'fine-focus sealed tube'
_diffrn_radiation_type MoK\a
_diffrn_radiation_wavelength 0.71073
_diffrn_reflns_av_R_equivalents 0.0773
_diffrn_reflns_av_sigmaI/netI 0.0552
_diffrn_reflns_limit_h_max 29
_diffrn_reflns_limit_h_min -33
_diffrn_reflns_limit_k_max 33
_diffrn_reflns_limit_k_min -30
_diffrn_reflns_limit_l_max 16
_diffrn_reflns_limit_l_min -16
_diffrn_reflns_number 51384
_diffrn_reflns_theta_full 27.48
_diffrn_reflns_theta_max 27.48
_diffrn_reflns_theta_min 1.80
_exptl_absorpt_coefficient_mu 0.549
_exptl_absorpt_correction_type none
_exptl_crystal_colour red-brown
_exptl_crystal_density_diffrn 1.500
_exptl_crystal_density_method 'not measured'
_exptl_crystal_description prism
_exptl_crystal_F_000 3720
_exptl_crystal_size_max 0.05
_exptl_crystal_size_mid 0.05
_exptl_crystal_size_min 0.05
_refine_diff_density_max 2.272
_refine_diff_density_min -2.018
_refine_diff_density_rms 0.162
_refine_ls_extinction_method none
_refine_ls_goodness_of_fit_ref 1.031
_refine_ls_hydrogen_treatment constr
_refine_ls_matrix_type full
_refine_ls_number_parameters 474
_refine_ls_number_reflns 9387
_refine_ls_number_restraints 0
_refine_ls_restrained_S_all 1.031
_refine_ls_R_factor_all 0.1252
_refine_ls_R_factor_gt 0.0823
_refine_ls_shift/su_max 0.004
_refine_ls_shift/su_mean 0.000
_refine_ls_structure_factor_coef Fsqd
_refine_ls_weighting_details 'calc w=1/[\s^2^(Fo^2^)+(0.1499P)^2^+33.6044P] where P=(Fo^2^+2Fc^2^)/3'
_refine_ls_weighting_scheme calc
_refine_ls_wR_factor_gt 0.2337
_refine_ls_wR_factor_ref 0.2687
_reflns_number_gt 6103
_reflns_number_total 9387
_reflns_threshold_expression >2sigma(I)
_cod_data_source_file ic802342t_si_002_1.cif
_cod_data_source_block FO3542
_cod_depositor_comments
;
The following automatic conversions were performed:
'_exptl_absorpt_correction_type' value 'NONE' changed to 'none' according
to '/home/saulius/struct/CIF-dictionaries/cif_core.dic' dictionary named
'cif_core.dic' version 2.4.1 from 2010-06-29.

Automatic conversion script
Id: cif_fix_enum 1527 2010-12-29 10:47:43Z saulius 
;
_cod_original_sg_symbol_Hall -P4bc
_cod_original_sg_symbol_H-M 'P 42/n'
_cod_original_formula_sum 'C33 H32 F12 N7 O0.50 P2 Ru'
_cod_database_code 4301852

loop_
_symmetry_equiv_pos_as_xyz
'x, y, z'
'-x+1/2, -y+1/2, z'
'-y, x+1/2, z+1/2'
'y+1/2, -x, z+1/2'
'-x, -y, -z'
'x-1/2, y-1/2, -z'
'y, -x-1/2, -z-1/2'
'-y-1/2, x, -z-1/2'

loop_
_atom_site_label
_atom_site_type_symbol
_atom_site_fract_x
_atom_site_fract_y
_atom_site_fract_z
_atom_site_U_iso_or_equiv
_atom_site_adp_type
_atom_site_occupancy
_atom_site_symmetry_multiplicity
_atom_site_calc_flag
_atom_site_refinement_flags
_atom_site_disorder_assembly
_atom_site_disorder_group
Ru1 Ru 0.323528(18) 0.034048(18) 0.00810(3) 0.02572(18) Uani 1 1 d . . .
N1 N 0.2433(2) 0.0320(2) 0.0337(4) 0.0314(11) Uani 1 1 d . . .
N2 N 0.3346(2) -0.01929(19) 0.1251(4) 0.0300(11) Uani 1 1 d . . .
N3 N 0.4035(2) 0.0362(2) -0.0176(4) 0.0291(10) Uani 1 1 d . . .
N4 N 0.3183(2) -0.02491(19) -0.0982(4) 0.0308(11) Uani 1 1 d . . .
N5 N 0.3282(2) 0.0922(2) 0.1176(4) 0.0315(11) Uani 1 1 d . . .
N6 N 0.3145(2) 0.0872(2) -0.1123(4) 0.0325(11) Uani 1 1 d . . .
C1 C 0.2140(2) 0.0740(3) 0.0177(5) 0.0358(14) Uani 1 1 d . . .
H1A H 0.2311 0.1070 0.0135 0.043 Uiso 1 1 calc R . .
C2 C 0.1599(3) 0.0728(3) 0.0066(5) 0.0456(17) Uani 1 1 d . . .
H2A H 0.1402 0.1042 -0.0001 0.055 Uiso 1 1 calc R . .
C3 C 0.1358(3) 0.0244(4) 0.0056(5) 0.0494(19) Uani 1 1 d . . .
H3A H 0.0992 0.0220 -0.0073 0.059 Uiso 1 1 calc R . .
C4 C 0.1649(3) -0.0210(3) 0.0233(5) 0.0428(16) Uani 1 1 d . . .
C5 C 0.1416(3) -0.0703(4) 0.0186(6) 0.054(2) Uani 1 1 d . . .
H5A H 0.1053 -0.0739 0.0029 0.065 Uiso 1 1 calc R . .
C6 C 0.1728(3) -0.1140(3) 0.0376(6) 0.053(2) Uani 1 1 d . . .
H6A H 0.1582 -0.1481 0.0298 0.064 Uiso 1 1 calc R . .
C7 C 0.2242(3) -0.1089(3) 0.0674(6) 0.0472(17) Uani 1 1 d . . .
H7A H 0.2442 -0.1397 0.0801 0.057 Uiso 1 1 calc R . .
C8 C 0.2481(3) -0.0601(3) 0.0796(5) 0.0366(14) Uani 1 1 d . . .
C9 C 0.2196(2) -0.0162(3) 0.0465(5) 0.0328(13) Uani 1 1 d . . .
C10 C 0.2988(3) -0.0581(2) 0.1413(5) 0.0340(13) Uani 1 1 d . . .
C11 C 0.3066(3) -0.0950(3) 0.2192(6) 0.0466(17) Uani 1 1 d . . .
H11A H 0.2806 -0.1211 0.2310 0.056 Uiso 1 1 calc R . .
C12 C 0.3512(3) -0.0948(3) 0.2802(6) 0.0492(18) Uani 1 1 d . . .
H12A H 0.3569 -0.1209 0.3327 0.059 Uiso 1 1 calc R . .
C13 C 0.3884(3) -0.0549(3) 0.2629(5) 0.0449(17) Uani 1 1 d . . .
H13A H 0.4197 -0.0535 0.3037 0.054 Uiso 1 1 calc R . .
C14 C 0.3786(2) -0.0174(2) 0.1848(5) 0.0333(13) Uani 1 1 d . . .
C15 C 0.4199(2) 0.0236(3) 0.1701(5) 0.0324(13) Uani 1 1 d . . .
C16 C 0.4499(3) 0.0380(3) 0.2572(5) 0.0408(16) Uani 1 1 d . . .
H16A H 0.4380 0.0289 0.3262 0.049 Uiso 1 1 calc R . .
C17 C 0.4971(3) 0.0656(3) 0.2472(6) 0.0466(17) Uani 1 1 d . . .
H17A H 0.5157 0.0762 0.3089 0.056 Uiso 1 1 calc R . .
C18 C 0.5165(3) 0.0774(3) 0.1489(5) 0.0409(15) Uani 1 1 d . . .
H18A H 0.5497 0.0937 0.1419 0.049 Uiso 1 1 calc R . .
C19 C 0.4859(2) 0.0648(3) 0.0552(5) 0.0365(14) Uani 1 1 d . . .
C20 C 0.5053(3) 0.0752(3) -0.0455(6) 0.0398(15) Uani 1 1 d . . .
H20A H 0.5389 0.0905 -0.0550 0.048 Uiso 1 1 calc R . .
C21 C 0.4739(3) 0.0625(3) -0.1323(5) 0.0379(14) Uani 1 1 d . . .
H21A H 0.4870 0.0661 -0.2025 0.045 Uiso 1 1 calc R . .
C22 C 0.4230(3) 0.0445(2) -0.1151(5) 0.0340(13) Uani 1 1 d . . .
H22A H 0.4012 0.0379 -0.1748 0.041 Uiso 1 1 calc R . .
C23 C 0.4361(2) 0.0415(2) 0.0677(5) 0.0303(12) Uani 1 1 d . . .
C24 C 0.3171(3) -0.0594(3) -0.1555(5) 0.0389(15) Uani 1 1 d . . .
C25 C 0.3147(4) -0.1043(3) -0.2263(7) 0.068(3) Uani 1 1 d . . .
H25A H 0.2834 -0.1250 -0.2103 0.101 Uiso 1 1 calc R . .
H25B H 0.3460 -0.1260 -0.2165 0.101 Uiso 1 1 calc R . .
H25C H 0.3131 -0.0921 -0.3000 0.101 Uiso 1 1 calc R . .
C26 C 0.3286(3) 0.1223(3) 0.1836(6) 0.0415(16) Uani 1 1 d . . .
C27 C 0.3289(4) 0.1606(4) 0.2684(8) 0.078(3) Uani 1 1 d . . .
H27A H 0.3116 0.1459 0.3311 0.118 Uiso 1 1 calc R . .
H27B H 0.3101 0.1921 0.2453 0.118 Uiso 1 1 calc R . .
H27C H 0.3651 0.1698 0.2861 0.118 Uiso 1 1 calc R . .
C28 C 0.3126(3) 0.1147(2) -0.1817(5) 0.0375(14) Uani 1 1 d . . .
C29 C 0.3114(4) 0.1501(3) -0.2735(7) 0.063(2) Uani 1 1 d . . .
H29A H 0.2862 0.1370 -0.3259 0.095 Uiso 1 1 calc R . .
H29B H 0.3463 0.1518 -0.3057 0.095 Uiso 1 1 calc R . .
H29C H 0.3008 0.1852 -0.2503 0.095 Uiso 1 1 calc R . .
P2 P 0.2500 0.2500 0.00014(19) 0.0405(6) Uani 1 2 d S . .
F21 F 0.2026(5) 0.2874(6) -0.0070(8) 0.184(3) Uani 1 1 d . . .
F22 F 0.2500 0.2500 0.1200(13) 0.184(3) Uani 1 2 d S . .
F24 F 0.2087(5) 0.2058(6) 0.0000(8) 0.184(3) Uani 1 1 d . . .
F23 F 0.2500 0.2500 -0.1233(12) 0.147(4) Uiso 1 2 d S . .
P1 P 0.37412(8) 0.01039(7) -0.42717(14) 0.0433(4) Uani 1 1 d . . .
F11 F 0.4269(2) -0.0034(2) -0.4893(4) 0.0717(15) Uani 1 1 d . . .
F12 F 0.3563(3) 0.0483(2) -0.5202(4) 0.0738(15) Uani 1 1 d . . .
F13 F 0.3464(2) -0.03740(19) -0.4829(4) 0.0640(13) Uani 1 1 d . . .
F14 F 0.4025(3) 0.05855(19) -0.3682(4) 0.0800(17) Uani 1 1 d . . .
F15 F 0.3223(2) 0.0229(2) -0.3619(5) 0.0873(18) Uani 1 1 d . . .
F16 F 0.39256(19) -0.02762(18) -0.3329(3) 0.0578(12) Uani 1 1 d . . .
P3 P 0.2500 -0.2500 -0.2070(3) 0.0613(8) Uani 1 2 d S . .
F31 F 0.2739(5) -0.2965(5) -0.1554(11) 0.077(4) Uiso 0.500(16) 1 d P A 1
F32 F 0.3074(4) -0.2261(4) -0.2080(9) 0.058(3) Uiso 0.500(16) 1 d P A 1
F33 F 0.2564(8) -0.2803(7) -0.3137(17) 0.146(8) Uiso 0.500(16) 1 d P . 1
F31A F 0.2484(7) -0.2824(6) -0.1002(15) 0.126(7) Uiso 0.500(16) 1 d P . 2
F32A F 0.2937(5) -0.2256(5) -0.2668(13) 0.087(4) Uiso 0.500(16) 1 d P A 2
F33A F 0.2808(6) -0.3062(6) -0.2345(14) 0.107(6) Uiso 0.500(16) 1 d P A 2
N1A N 0.3779(4) -0.1385(4) -0.0050(7) 0.080(2) Uiso 1 1 d . . .
C1A C 0.3757(7) -0.2388(7) 0.0176(13) 0.135(6) Uiso 1 1 d . . .
H1A1 H 0.3643 -0.2545 -0.0495 0.202 Uiso 1 1 calc R . .
H1A2 H 0.3511 -0.2484 0.0741 0.202 Uiso 1 1 calc R . .
H1A3 H 0.4108 -0.2516 0.0356 0.202 Uiso 1 1 calc R . .
C2A C 0.3771(5) -0.1810(5) 0.0063(8) 0.077(3) Uiso 1 1 d . . .
O1E O 0.2061(4) 0.0183(5) 0.5298(9) 0.058(3) Uiso 0.50 1 d P . .
C1E C 0.1959(7) 0.0036(7) 0.7215(15) 0.066(5) Uiso 0.50 1 d P . .
H1EA H 0.1901 0.0216 0.7892 0.099 Uiso 0.50 1 calc PR . .
H1EB H 0.2291 -0.0156 0.7243 0.099 Uiso 0.50 1 calc PR . .
H1EC H 0.1671 -0.0210 0.7085 0.099 Uiso 0.50 1 calc PR . .
C2E C 0.1980(7) 0.0459(7) 0.6274(14) 0.065(4) Uiso 0.50 1 d P . .
H2EA H 0.1647 0.0658 0.6244 0.078 Uiso 0.50 1 calc PR . .
H2EB H 0.2270 0.0710 0.6397 0.078 Uiso 0.50 1 calc PR . .
C3E C 0.2120(7) 0.0520(7) 0.4393(15) 0.062(4) Uiso 0.50 1 d P . .
H3EA H 0.2391 0.0787 0.4546 0.075 Uiso 0.50 1 calc PR . .
H3EB H 0.1786 0.0705 0.4258 0.075 Uiso 0.50 1 calc PR . .
C4E C 0.2275(7) 0.0214(7) 0.3416(14) 0.063(4) Uiso 0.50 1 d P . .
H4EA H 0.2306 0.0454 0.2811 0.094 Uiso 0.50 1 calc PR . .
H4EB H 0.2007 -0.0050 0.3264 0.094 Uiso 0.50 1 calc PR . .
H4EC H 0.2612 0.0041 0.3540 0.094 Uiso 0.50 1 calc PR . .

loop_
_atom_site_aniso_label
_atom_site_aniso_U_11
_atom_site_aniso_U_22
_atom_site_aniso_U_33
_atom_site_aniso_U_23
_atom_site_aniso_U_13
_atom_site_aniso_U_12
Ru1 0.0287(3) 0.0259(3) 0.0227(3) -0.00025(17) -0.00081(17) 0.00119(18)
N1 0.030(3) 0.037(3) 0.027(2) -0.001(2) -0.003(2) 0.000(2)
N2 0.036(3) 0.031(3) 0.023(2) 0.001(2) -0.001(2) 0.003(2)
N3 0.033(3) 0.029(2) 0.026(2) -0.0027(19) 0.000(2) 0.001(2)
N4 0.036(3) 0.031(3) 0.026(2) 0.003(2) -0.003(2) -0.005(2)
N5 0.032(3) 0.035(3) 0.028(2) 0.000(2) -0.001(2) 0.005(2)
N6 0.034(3) 0.029(3) 0.034(3) 0.002(2) -0.002(2) 0.003(2)
C1 0.033(3) 0.042(4) 0.032(3) -0.001(3) 0.002(3) 0.006(3)
C2 0.035(4) 0.061(5) 0.040(4) -0.003(3) -0.003(3) 0.011(3)
C3 0.028(3) 0.086(6) 0.034(4) -0.001(3) 0.000(3) -0.001(4)
C4 0.042(4) 0.060(5) 0.026(3) -0.002(3) 0.002(3) -0.013(3)
C5 0.048(4) 0.075(6) 0.039(4) -0.004(4) 0.001(3) -0.028(4)
C6 0.067(5) 0.056(5) 0.036(4) 0.001(3) -0.006(4) -0.032(4)
C7 0.065(5) 0.039(4) 0.038(4) 0.005(3) 0.000(3) -0.011(3)
C8 0.044(4) 0.038(3) 0.027(3) 0.000(3) 0.001(3) -0.012(3)
C9 0.033(3) 0.042(4) 0.023(3) -0.002(2) 0.004(2) -0.010(3)
C10 0.044(4) 0.032(3) 0.027(3) 0.001(2) 0.000(3) -0.005(3)
C11 0.057(5) 0.044(4) 0.038(4) 0.006(3) -0.002(3) -0.004(3)
C12 0.058(5) 0.048(4) 0.041(4) 0.017(3) -0.001(3) 0.005(4)
C13 0.045(4) 0.057(4) 0.033(3) 0.013(3) -0.004(3) 0.009(3)
C14 0.036(3) 0.038(3) 0.026(3) -0.002(2) 0.001(2) 0.005(3)
C15 0.032(3) 0.039(3) 0.025(3) 0.000(2) 0.000(2) 0.007(3)
C16 0.036(4) 0.057(4) 0.029(3) -0.005(3) -0.003(3) 0.006(3)
C17 0.042(4) 0.058(5) 0.039(4) -0.011(3) -0.008(3) -0.004(3)
C18 0.036(4) 0.049(4) 0.038(3) -0.009(3) -0.004(3) -0.007(3)
C19 0.031(3) 0.037(3) 0.042(4) -0.007(3) -0.002(3) 0.006(3)
C20 0.037(4) 0.039(4) 0.043(4) 0.006(3) 0.005(3) 0.006(3)
C21 0.038(4) 0.037(3) 0.038(3) 0.002(3) 0.008(3) 0.002(3)
C22 0.038(3) 0.036(3) 0.027(3) -0.003(3) 0.002(3) 0.002(3)
C23 0.034(3) 0.031(3) 0.026(3) -0.003(2) -0.002(2) 0.006(2)
C24 0.054(4) 0.031(3) 0.033(3) 0.002(3) 0.002(3) -0.007(3)
C25 0.102(7) 0.053(5) 0.047(4) -0.019(4) 0.003(5) -0.020(5)
C26 0.039(4) 0.041(4) 0.044(4) -0.010(3) -0.006(3) 0.006(3)
C27 0.089(7) 0.081(7) 0.066(6) -0.044(5) -0.015(5) 0.008(5)
C28 0.045(4) 0.031(3) 0.037(3) 0.000(3) 0.002(3) 0.007(3)
C29 0.090(7) 0.051(5) 0.050(5) 0.022(4) 0.005(4) 0.016(4)
P2 0.0527(16) 0.0350(13) 0.0336(12) 0.000 0.000 -0.0020(11)
F21 0.179(7) 0.230(8) 0.143(6) 0.015(5) -0.009(5) -0.087(6)
F22 0.179(7) 0.230(8) 0.143(6) 0.015(5) -0.009(5) -0.087(6)
F24 0.179(7) 0.230(8) 0.143(6) 0.015(5) -0.009(5) -0.087(6)
P1 0.0568(11) 0.0379(10) 0.0353(9) 0.0012(7) 0.0024(8) -0.0008(8)
F11 0.066(3) 0.094(4) 0.055(3) 0.009(3) 0.019(2) 0.002(3)
F12 0.110(5) 0.055(3) 0.056(3) 0.016(2) -0.018(3) 0.001(3)
F13 0.077(3) 0.053(3) 0.062(3) -0.002(2) -0.018(2) -0.007(2)
F14 0.139(5) 0.055(3) 0.046(3) 0.002(2) -0.012(3) -0.031(3)
F15 0.082(4) 0.091(4) 0.090(4) -0.002(3) 0.028(3) 0.027(3)
F16 0.068(3) 0.058(3) 0.048(2) 0.013(2) -0.001(2) -0.004(2)
P3 0.0459(17) 0.0540(18) 0.084(2) 0.000 0.000 -0.0108(14)

loop_
_atom_type_symbol
_atom_type_description
_atom_type_scat_dispersion_real
_atom_type_scat_dispersion_imag
_atom_type_scat_source
C C 0.0033 0.0016 'International Tables Vol C Tables 4.2.6.8 and 6.1.1.4'
H H 0.0000 0.0000 'International Tables Vol C Tables 4.2.6.8 and 6.1.1.4'
N N 0.0061 0.0033 'International Tables Vol C Tables 4.2.6.8 and 6.1.1.4'
O O 0.0106 0.0060 'International Tables Vol C Tables 4.2.6.8 and 6.1.1.4'
F F 0.0171 0.0103 'International Tables Vol C Tables 4.2.6.8 and 6.1.1.4'
P P 0.1023 0.0942 'International Tables Vol C Tables 4.2.6.8 and 6.1.1.4'
Ru Ru -1.2594 0.8363 'International Tables Vol C Tables 4.2.6.8 and 6.1.1.4'

loop_
_geom_angle_atom_site_label_1
_geom_angle_atom_site_label_2
_geom_angle_atom_site_label_3
_geom_angle
_geom_angle_site_symmetry_1
_geom_angle_site_symmetry_3
_geom_angle_publ_flag
N4 Ru1 N2 89.48(19) . . ?
N4 Ru1 N5 178.7(2) . . ?
N2 Ru1 N5 89.4(2) . . ?
N4 Ru1 N6 89.7(2) . . ?
N2 Ru1 N6 178.2(2) . . ?
N5 Ru1 N6 91.4(2) . . ?
N4 Ru1 N3 88.9(2) . . ?
N2 Ru1 N3 89.7(2) . . ?
N5 Ru1 N3 91.7(2) . . ?
N6 Ru1 N3 88.7(2) . . ?
N4 Ru1 N1 91.1(2) . . ?
N2 Ru1 N1 90.4(2) . . ?
N5 Ru1 N1 88.3(2) . . ?
N6 Ru1 N1 91.2(2) . . ?
N3 Ru1 N1 179.9(2) . . ?
C1 N1 C9 119.5(5) . . ?
C1 N1 Ru1 120.9(4) . . ?
C9 N1 Ru1 118.3(4) . . ?
C14 N2 C10 120.0(5) . . ?
C14 N2 Ru1 119.7(4) . . ?
C10 N2 Ru1 120.3(4) . . ?
C22 N3 C23 118.7(5) . . ?
C22 N3 Ru1 120.9(4) . . ?
C23 N3 Ru1 118.7(4) . . ?
C24 N4 Ru1 176.7(5) . . ?
C26 N5 Ru1 174.8(6) . . ?
C28 N6 Ru1 175.0(5) . . ?
N1 C1 C2 124.1(7) . . ?
C3 C2 C1 117.6(7) . . ?
C2 C3 C4 120.4(7) . . ?
C5 C4 C3 121.2(7) . . ?
C5 C4 C9 120.1(8) . . ?
C3 C4 C9 118.7(7) . . ?
C4 C5 C6 118.2(8) . . ?
C7 C6 C5 121.2(7) . . ?
C6 C7 C8 122.3(8) . . ?
C9 C8 C7 116.9(6) . . ?
C9 C8 C10 124.8(6) . . ?
C7 C8 C10 117.6(6) . . ?
N1 C9 C8 121.3(6) . . ?
N1 C9 C4 118.7(6) . . ?
C8 C9 C4 120.0(6) . . ?
C11 C10 N2 120.6(6) . . ?
C11 C10 C8 117.7(6) . . ?
N2 C10 C8 121.5(5) . . ?
C10 C11 C12 121.0(7) . . ?
C11 C12 C13 118.4(6) . . ?
C14 C13 C12 119.0(6) . . ?
N2 C14 C13 121.1(6) . . ?
N2 C14 C15 122.7(5) . . ?
C13 C14 C15 116.2(6) . . ?
C16 C15 C23 117.9(6) . . ?
C16 C15 C14 118.5(6) . . ?
C23 C15 C14 122.6(5) . . ?
C15 C16 C17 122.5(6) . . ?
C18 C17 C16 120.2(6) . . ?
C17 C18 C19 119.6(6) . . ?
C20 C19 C23 120.2(6) . . ?
C20 C19 C18 120.6(6) . . ?
C23 C19 C18 119.1(6) . . ?
C19 C20 C21 117.9(6) . . ?
C20 C21 C22 119.3(6) . . ?
N3 C22 C21 122.6(6) . . ?
N3 C23 C19 120.1(5) . . ?
N3 C23 C15 120.2(6) . . ?
C19 C23 C15 119.7(6) . . ?
N4 C24 C25 178.3(8) . . ?
N5 C26 C27 179.6(10) . . ?
N6 C28 C29 178.5(8) . . ?
F22 P2 F21 93.3(4) . . ?
F22 P2 F21 93.3(4) . 2 ?
F21 P2 F21 173.3(8) . 2 ?
F22 P2 F24 90.1(4) . . ?
F21 P2 F24 85.2(7) . . ?
F21 P2 F24 94.8(7) 2 . ?
F22 P2 F24 90.1(4) . 2 ?
F21 P2 F24 94.8(7) . 2 ?
F21 P2 F24 85.2(7) 2 2 ?
F24 P2 F24 179.8(8) . 2 ?
F22 P2 F23 180.000(2) . . ?
F21 P2 F23 86.7(4) . . ?
F21 P2 F23 86.7(4) 2 . ?
F24 P2 F23 89.9(4) . . ?
F24 P2 F23 89.9(4) 2 . ?
F13 P1 F12 90.8(3) . . ?
F13 P1 F15 90.7(3) . . ?
F12 P1 F15 91.2(3) . . ?
F13 P1 F11 89.4(3) . . ?
F12 P1 F11 90.8(3) . . ?
F15 P1 F11 178.0(3) . . ?
F13 P1 F16 89.6(3) . . ?
F12 P1 F16 179.6(3) . . ?
F15 P1 F16 89.0(3) . . ?
F11 P1 F16 89.0(3) . . ?
F13 P1 F14 178.9(3) . . ?
F12 P1 F14 90.3(3) . . ?
F15 P1 F14 89.0(3) . . ?
F11 P1 F14 90.8(3) . . ?
F16 P1 F14 89.3(3) . . ?
F32A P3 F32A 118.9(13) 2_545 . ?
F32A P3 F31 104.4(7) 2_545 2_545 ?
F32A P3 F31 101.3(7) . 2_545 ?
F32A P3 F31 101.3(7) 2_545 . ?
F32A P3 F31 104.4(7) . . ?
F31 P3 F31 128.0(11) 2_545 . ?
F32A P3 F33 55.4(9) 2_545 . ?
F32A P3 F33 72.0(9) . . ?
F31 P3 F33 144.8(10) 2_545 . ?
F31 P3 F33 86.4(8) . . ?
F32A P3 F33 72.0(9) 2_545 2_545 ?
F32A P3 F33 55.4(9) . 2_545 ?
F31 P3 F33 86.4(8) 2_545 2_545 ?
F31 P3 F33 144.8(10) . 2_545 ?
F33 P3 F33 61.0(14) . 2_545 ?
F32A P3 F31A 101.2(8) 2_545 . ?
F32A P3 F31A 132.3(9) . . ?
F31 P3 F31A 91.9(10) 2_545 . ?
F31 P3 F31A 38.7(7) . . ?
F33 P3 F31A 118.5(9) . . ?
F33 P3 F31A 172.3(10) 2_545 . ?
F32A P3 F31A 132.3(9) 2_545 2_545 ?
F32A P3 F31A 101.2(8) . 2_545 ?
F31 P3 F31A 38.7(7) 2_545 2_545 ?
F31 P3 F31A 91.9(10) . 2_545 ?
F33 P3 F31A 172.3(10) . 2_545 ?
F33 P3 F31A 118.5(9) 2_545 2_545 ?
F31A P3 F31A 63.2(13) . 2_545 ?
F32A P3 F32 148.4(10) 2_545 . ?
F32A P3 F32 30.7(5) . . ?
F31 P3 F32 94.3(6) 2_545 . ?
F31 P3 F32 86.1(6) . . ?
F33 P3 F32 95.0(9) . . ?
F33 P3 F32 84.2(8) 2_545 . ?
F31A P3 F32 103.5(8) . . ?
F31A P3 F32 77.4(7) 2_545 . ?
F32A P3 F32 30.7(5) 2_545 2_545 ?
F32A P3 F32 148.4(10) . 2_545 ?
F31 P3 F32 86.1(6) 2_545 2_545 ?
F31 P3 F32 94.3(6) . 2_545 ?
F33 P3 F32 84.2(8) . 2_545 ?
F33 P3 F32 95.0(9) 2_545 2_545 ?
F31A P3 F32 77.4(7) . 2_545 ?
F31A P3 F32 103.5(8) 2_545 2_545 ?
F32 P3 F32 179.0(9) . 2_545 ?
F32A P3 F33A 83.6(7) 2_545 . ?
F32A P3 F33A 84.3(7) . . ?
F31 P3 F33A 165.9(10) 2_545 . ?
F31 P3 F33A 38.0(6) . . ?
F33 P3 F33A 49.2(8) . . ?
F33 P3 F33A 107.3(11) 2_545 . ?
F31A P3 F33A 74.9(8) . . ?
F31A P3 F33A 127.8(10) 2_545 . ?
F32 P3 F33A 84.0(6) . . ?
F32 P3 F33A 95.8(6) 2_545 . ?
F32A P3 F33A 84.4(7) 2_545 2_545 ?
F32A P3 F33A 83.6(7) . 2_545 ?
F31 P3 F33A 38.0(6) 2_545 2_545 ?
F31 P3 F33A 165.9(10) . 2_545 ?
F33 P3 F33A 107.2(11) . 2_545 ?
F33 P3 F33A 49.2(8) 2_545 2_545 ?
F31A P3 F33A 127.8(10) . 2_545 ?
F31A P3 F33A 74.9(8) 2_545 2_545 ?
F32 P3 F33A 95.8(6) . 2_545 ?
F32 P3 F33A 84.0(6) 2_545 2_545 ?
F33A P3 F33A 156.1(12) . 2_545 ?
F33 F33 P3 59.5(7) 2_545 . ?
P3 F31A F31A 58.4(6) . 2_545 ?
N1A C2A C1A 178.0(13) . . ?
C3E O1E C2E 113.7(13) . . ?
O1E C2E C1E 107.9(14) . . ?
O1E C3E C4E 111.4(14) . . ?

loop_
_geom_bond_atom_site_label_1
_geom_bond_atom_site_label_2
_geom_bond_distance
_geom_bond_site_symmetry_2
_geom_bond_publ_flag
Ru1 N4 2.018(5) . ?
Ru1 N2 2.026(5) . ?
Ru1 N5 2.030(5) . ?
Ru1 N6 2.047(5) . ?
Ru1 N3 2.068(5) . ?
Ru1 N1 2.073(5) . ?
N1 C1 1.322(8) . ?
N1 C9 1.380(8) . ?
N2 C14 1.353(8) . ?
N2 C10 1.361(8) . ?
N3 C22 1.340(8) . ?
N3 C23 1.365(8) . ?
N4 C24 1.138(8) . ?
N5 C26 1.132(8) . ?
N6 C28 1.123(8) . ?
C1 C2 1.387(9) . ?
C2 C3 1.380(12) . ?
C3 C4 1.393(12) . ?
C4 C5 1.392(11) . ?
C4 C9 1.432(9) . ?
C5 C6 1.392(13) . ?
C6 C7 1.370(11) . ?
C7 C8 1.395(9) . ?
C8 C9 1.400(9) . ?
C8 C10 1.510(9) . ?
C10 C11 1.376(9) . ?
C11 C12 1.374(11) . ?
C12 C13 1.409(11) . ?
C13 C14 1.394(9) . ?
C14 C15 1.495(9) . ?
C15 C16 1.387(9) . ?
C15 C23 1.430(8) . ?
C16 C17 1.402(10) . ?
C17 C18 1.366(10) . ?
C18 C19 1.451(9) . ?
C19 C20 1.387(10) . ?
C19 C23 1.411(9) . ?
C20 C21 1.393(10) . ?
C21 C22 1.395(9) . ?
C24 C25 1.453(10) . ?
C26 C27 1.446(10) . ?
C28 C29 1.467(9) . ?
P2 F22 1.510(16) . ?
P2 F21 1.544(16) . ?
P2 F21 1.544(16) 2 ?
P2 F24 1.545(11) . ?
P2 F24 1.545(11) 2 ?
P2 F23 1.555(15) . ?
P1 F13 1.574(5) . ?
P1 F12 1.585(5) . ?
P1 F15 1.590(6) . ?
P1 F11 1.597(5) . ?
P1 F16 1.603(5) . ?
P1 F14 1.608(5) . ?
P3 F32A 1.482(13) 2_545 ?
P3 F32A 1.482(13) . ?
P3 F31 1.483(12) 2_545 ?
P3 F31 1.483(12) . ?
P3 F33 1.56(2) . ?
P3 F33 1.56(2) 2_545 ?
P3 F31A 1.579(18) . ?
P3 F31A 1.579(18) 2_545 ?
P3 F32 1.586(10) . ?
P3 F32 1.586(10) 2_545 ?
P3 F33A 1.672(16) . ?
P3 F33A 1.672(16) 2_545 ?
F33 F33 1.58(4) 2_545 ?
F31A F31A 1.65(3) 2_545 ?
N1A C2A 1.094(14) . ?
C1A C2A 1.48(2) . ?
O1E C3E 1.44(2) . ?
O1E C2E 1.43(2) . ?
C1E C2E 1.60(2) . ?
C3E C4E 1.51(2) . ?
